data_1529409
loop_
_publ_author_name
'DeGayner, Jordan A.'
'Jeon, Ie-Rang'
'Harris, T. David'

_publ_section_title
;
 A series of tetraazalene radical-bridged M2(M = CrIII, MnII, FeII, CoII)
 complexes with strong magnetic exchange coupling
;
_journal_issue 11
_journal_name_full 'Chem. Sci.'
_journal_page_first 6639
_journal_paper_doi 10.1039/C5SC02725J
_journal_volume 6
_journal_year 2015
_chemical_formula_moiety 'C70 H66 Fe2 N12, 2(C32 H12 B F24), 1.5(C4 H8 O)'
_chemical_formula_sum 'C140 H102 B2 F48 Fe2 N12 O1.5'
_chemical_formula_weight 3021.65
_chemical_name_systematic '[(TPyA)2 Fe2 (NMePh)L(2-)] 2BArF 2THF'
_space_group_crystal_system triclinic
_space_group_IT_number 2
_space_group_name_Hall '-P 1'
_space_group_name_H-M_alt 'P -1'
_symmetry_space_group_name_Hall '-P 1'
_symmetry_space_group_name_H-M 'P -1'
_atom_sites_solution_hydrogens geom
_atom_sites_solution_primary direct
_audit_creation_date 2015-08-13
_audit_creation_method
;
Olex2 1.2
(compiled 2015.01.26 svn.r3150 for OlexSys, GUI svn.r4998)
;
_audit_update_record
;
2015-08-14 deposited with the CCDC.
2015-08-17 downloaded from the CCDC.
;
_cell_angle_alpha 75.334(2)
_cell_angle_beta 66.781(2)
_cell_angle_gamma 68.243(2)
_cell_formula_units_Z 1
_cell_length_a 15.1719(10)
_cell_length_b 15.9218(10)
_cell_length_c 18.3985(12)
_cell_measurement_reflns_used 9941
_cell_measurement_temperature 100.0
_cell_measurement_theta_max 67.90
_cell_measurement_theta_min 3.01
_cell_volume 3763.5(4)
_computing_cell_refinement 'SAINT V7.23A (Bruker, 2005)'
_computing_data_collection 'APEX2 V2014.11-0 (Bruker, 2014)'
_computing_data_reduction 'Bruker SAINT'
_computing_molecular_graphics 'Olex2 (Dolomanov et al., 2009)'
_computing_publication_material 'Olex2 (Dolomanov et al., 2009)'
_computing_structure_refinement 'XL (Sheldrick, 2008)'
_computing_structure_solution 'ShelXT (Sheldrick, 2015)'
_diffrn_ambient_temperature 100.0
_diffrn_detector_area_resol_mean 8
_diffrn_measured_fraction_theta_full 0.917
_diffrn_measured_fraction_theta_max 0.973
_diffrn_measurement_device_type 'Bruker SMART APEX CCD area detector'
_diffrn_measurement_method '\w and \f scans'
_diffrn_radiation_monochromator 'Quazar optics'
_diffrn_radiation_type CuK\a
_diffrn_radiation_wavelength 1.54178
_diffrn_reflns_av_R_equivalents 0.0226
_diffrn_reflns_av_unetI/netI 0.0292
_diffrn_reflns_Laue_measured_fraction_full 0.917
_diffrn_reflns_Laue_measured_fraction_max 0.973
_diffrn_reflns_limit_h_max 18
_diffrn_reflns_limit_h_min -17
_diffrn_reflns_limit_k_max 18
_diffrn_reflns_limit_k_min -18
_diffrn_reflns_limit_l_max 22
_diffrn_reflns_limit_l_min -20
_diffrn_reflns_number 26962
_diffrn_reflns_point_group_measured_fraction_full 0.917
_diffrn_reflns_point_group_measured_fraction_max 0.973
_diffrn_reflns_theta_full 67.679
_diffrn_reflns_theta_max 65.084
_diffrn_reflns_theta_min 2.634
_diffrn_source microsource
_diffrn_standards_number 0
_exptl_absorpt_coefficient_mu 2.529
_exptl_absorpt_correction_T_max 0.7530
_exptl_absorpt_correction_T_min 0.6078
_exptl_absorpt_correction_type multi-scan
_exptl_absorpt_process_details
;
SADABS-2012/1 (Bruker,2012) was used for absorption correction.
wR2(int) was 0.0820 before and 0.0337 after correction.
The Ratio of minimum to maximum transmission is 0.8072.
The \l/2 correction factor is 0.0015.
;
_exptl_crystal_colour 'dull brown'
_exptl_crystal_colour_lustre dull
_exptl_crystal_colour_primary brown
_exptl_crystal_density_diffrn 1.333
_exptl_crystal_description plate
_exptl_crystal_F_000 1532
_exptl_crystal_size_max 0.411
_exptl_crystal_size_mid 0.135
_exptl_crystal_size_min 0.042
_refine_diff_density_max 0.888
_refine_diff_density_min -0.685
_refine_diff_density_rms 0.074
_refine_ls_extinction_method none
_refine_ls_goodness_of_fit_ref 1.074
_refine_ls_hydrogen_treatment constr
_refine_ls_matrix_type full
_refine_ls_number_parameters 1068
_refine_ls_number_reflns 12487
_refine_ls_number_restraints 51
_refine_ls_restrained_S_all 1.074
_refine_ls_R_factor_all 0.0675
_refine_ls_R_factor_gt 0.0631
_refine_ls_shift/su_max 0.081
_refine_ls_shift/su_mean 0.003
_refine_ls_structure_factor_coef Fsqd
_refine_ls_weighting_details 'w=1/[\s^2^(Fo^2^)+(0.1125P)^2^+3.4404P] where P=(Fo^2^+2Fc^2^)/3'
_refine_ls_weighting_scheme calc
_refine_ls_wR_factor_gt 0.1802
_refine_ls_wR_factor_ref 0.1864
_reflns_Friedel_coverage 0.000
_reflns_number_gt 11547
_reflns_number_total 12487
_reflns_threshold_expression 'I > 2\s(I)'
_cod_data_source_file c5sc02725j2.cif
_cod_data_source_block thismustbetheone
_cod_depositor_comments 'Adding full bibliography for 1529407--1529411.cif.'
_cod_original_formula_sum 'C140 H102 B2 F48 Fe2 N12 O1.50'
_cod_database_code 1529409
_shelxl_version_number 2014-3
_shelx_space_group_comment
;
The symmetry employed for this shelxl refinement is uniquely defined
by the following loop, which should always be used as a source of
symmetry information in preference to the above space-group names.
They are only intended as comments.
;
_olex2_refinement_description
;
1. Fixed Uiso
 At 1.2 times of:
  All C(H) groups, All C(H,H) groups
 At 1.5 times of:
  All C(H,H,H) groups
2. Restrained distances
 C28A-C26A \\sim C35A-C28A \\sim C35A-C24A \\sim C24A-C23A \\sim C30A-C23A
\\sim C30A-C26A
 with sigma of 0.02
3. Uiso/Uaniso restraints and constraints
Uanis(C35A) \\sim Ueq, Uanis(C22A) \\sim Ueq: with sigma of 0.01 and sigma for
terminal atoms of 0.02
Uanis(C26A) \\sim Ueq, Uanis(C33A) \\sim Ueq: with sigma of 0.01 and sigma for
terminal atoms of 0.02
Uanis(C23A) \\sim Ueq: with sigma of 0.01 and sigma for terminal atoms of 0.02
Uanis(C30A) \\sim Ueq: with sigma of 0.01 and sigma for terminal atoms of 0.02
4. Others
 Sof(C22A)=Sof(H22A)=Sof(C23A)=Sof(H23A)=Sof(C24A)=Sof(H24A)=Sof(C25A)=
 Sof(H25A)=Sof(H25B)=Sof(H25C)=Sof(C26A)=Sof(C27A)=Sof(C28A)=Sof(H28A)=
 Sof(C29A)=Sof(H29A)=Sof(C30A)=Sof(C31A)=Sof(H31A)=Sof(H31B)=Sof(H31C)=
 Sof(C32A)=Sof(H32A)=Sof(C33A)=Sof(H33A)=Sof(C34A)=Sof(C35A)=Sof(H35D)=1-FVAR(1)
 Sof(C22)=Sof(C23)=Sof(C24)=Sof(H24)=Sof(C25)=Sof(H25)=Sof(C26)=Sof(H26)=
 Sof(C27)=Sof(H27)=Sof(C28)=Sof(C29)=Sof(C30)=Sof(H30)=Sof(C31)=Sof(H31)=
 Sof(C32)=Sof(H32)=Sof(C33)=Sof(H33)=Sof(C34)=Sof(H34A)=Sof(H34B)=Sof(H34C)=
 Sof(C35)=Sof(H35A)=Sof(H35B)=Sof(H35C)=FVAR(1)
 Fixed Sof: C5(0.75) H5A(0.75) H5B(0.75) O67(0.75) C69(0.75) H69A(0.75)
 H69B(0.75) C70(0.75) H70A(0.75) H70B(0.75) C71(0.75) H71A(0.75) H71B(0.75)
5.a Secondary CH2 refined with riding coordinates:
 C11(H11A,H11B), C17(H17A,H17B), C19(H19A,H19B), C5(H5A,H5B), C69(H69A,H69B),
 C70(H70A,H70B), C71(H71A,H71B)
5.b Aromatic/amide H refined with riding coordinates:
 C1(H1), C1A(H1A), C1C(H1C), C1D(H1D), C1E(H1E), C4(H4), C10(H10), C13(H13),
 C14(H14), C15(H15), C16(H16), C20(H20), C21(H21), C22A(H22A), C23A(H23A),
 C24(H24), C24A(H24A), C25(H25), C26(H26), C27(H27), C28A(H28A), C29A(H29A),
 C30(H30), C31(H31), C32(H32), C32A(H32A), C33(H33), C33A(H33A), C35A(H35D),
 C36(H36), C37(H37), C42(H42), C43(H43), C45(H45), C49(H49), C51(H51), C52(H52),
  C54(H54), C56(H56), C62(H62), C64(H64)
5.c Idealised Me refined as rotating group:
 C25A(H25A,H25B,H25C), C31A(H31A,H31B,H31C), C34(H34A,H34B,H34C), C35(H35A,
 H35B,H35C)
;
_olex2_submission_original_sample_id jd2-149
_olex2_submission_special_instructions 'No special instructions were received'

loop_
_space_group_symop_operation_xyz
'x, y, z'
'-x, -y, -z'

loop_
_atom_site_label
_atom_site_type_symbol
_atom_site_fract_x
_atom_site_fract_y
_atom_site_fract_z
_atom_site_U_iso_or_equiv
_atom_site_adp_type
_atom_site_occupancy
_atom_site_site_symmetry_order
_atom_site_calc_flag
_atom_site_refinement_flags_posn
_atom_site_refinement_flags_adp
_atom_site_refinement_flags_occupancy
_atom_site_disorder_assembly
_atom_site_disorder_group
Fe01 Fe 0.36945(3) 0.70951(3) 0.35964(2) 0.02580(14) Uani 1 1 d . . . . .
N1 N 0.59383(17) 0.43485(15) 0.61179(13) 0.0272(5) Uani 1 1 d . . . . .
N2 N 0.43939(17) 0.68461(15) 0.44363(14) 0.0278(5) Uani 1 1 d . . . . .
N3 N 0.2930(2) 0.74273(18) 0.26621(16) 0.0421(6) Uani 1 1 d . . . . .
N4 N 0.21003(18) 0.72064(16) 0.42677(15) 0.0331(5) Uani 1 1 d . . . . .
N5 N 0.4930(2) 0.69908(17) 0.24562(15) 0.0419(6) Uani 1 1 d . . . . .
N6 N 0.3597(2) 0.86132(16) 0.31224(15) 0.0393(6) Uani 1 1 d . . . . .
C1 C 0.5151(2) 0.56349(18) 0.53210(16) 0.0266(5) Uani 1 1 d . . . . .
H1 H 0.5244 0.6055 0.5549 0.032 Uiso 1 1 calc R . . . .
C1A C 0.0556(3) 0.7161(2) 0.4246(3) 0.0550(10) Uani 1 1 d . . . . .
H1A H 0.0171 0.7158 0.3946 0.066 Uiso 1 1 calc R . . . .
C1C C 0.0140(3) 0.7159(3) 0.5055(3) 0.0612(11) Uani 1 1 d . . . . .
H1C H -0.0534 0.7147 0.5323 0.073 Uiso 1 1 calc R . . . .
C1D C 0.4568(3) 0.9663(2) 0.2532(3) 0.0629(11) Uani 1 1 d . . . . .
H1D H 0.5002 0.9938 0.2574 0.075 Uiso 1 1 calc R . . . .
C1E C 0.5474(5) 0.7057(3) 0.1049(2) 0.0819(16) Uani 1 1 d . . . . .
H1E H 0.5324 0.7104 0.0583 0.098 Uiso 1 1 calc R . . . .
C2 C 0.54746(18) 0.47032(17) 0.55884(15) 0.0235(5) Uani 1 1 d . . . . .
C3 C 0.47027(18) 0.59665(17) 0.47395(15) 0.0238(5) Uani 1 1 d . . . . .
C4 C 0.5864(3) 0.6934(3) 0.2378(2) 0.0654(12) Uani 1 1 d . . . . .
H4 H 0.6012 0.6894 0.2844 0.078 Uiso 1 1 calc R . . . .
C6 C 0.3281(3) 0.8872(2) 0.2493(2) 0.0432(8) Uani 1 1 d . . . . .
C10 C 0.4214(3) 0.9015(2) 0.3143(2) 0.0519(9) Uani 1 1 d . . . . .
H10 H 0.4425 0.8854 0.3595 0.062 Uiso 1 1 calc R . . . .
C11 C 0.2083(3) 0.7052(2) 0.2995(2) 0.0484(8) Uani 1 1 d . . . . .
H11A H 0.2334 0.6396 0.2932 0.058 Uiso 1 1 calc R . . . .
H11B H 0.1604 0.7367 0.2699 0.058 Uiso 1 1 calc R . . . .
C12 C 0.1547(2) 0.7167(2) 0.3868(2) 0.0419(7) Uani 1 1 d . . . . .
C13 C 0.3615(3) 0.9507(2) 0.1860(2) 0.0591(10) Uani 1 1 d . . . . .
H13 H 0.3383 0.9673 0.1417 0.071 Uiso 1 1 calc R . . . .
C14 C 0.4280(3) 0.9890(2) 0.1881(3) 0.0602(11) Uani 1 1 d . . . . .
H14 H 0.4533 1.0306 0.1447 0.072 Uiso 1 1 calc R . . . .
C15 C 0.0708(3) 0.7173(2) 0.5477(2) 0.0529(9) Uani 1 1 d . . . . .
H15 H 0.0439 0.7160 0.6040 0.063 Uiso 1 1 calc R . . . .
C16 C 0.1680(2) 0.7207(2) 0.50597(19) 0.0387(7) Uani 1 1 d . . . . .
H16 H 0.2068 0.7232 0.5348 0.046 Uiso 1 1 calc R . . . .
C17 C 0.3688(4) 0.7037(3) 0.1931(2) 0.0621(11) Uani 1 1 d . . . . .
H17A H 0.3486 0.7390 0.1465 0.075 Uiso 1 1 calc R . . . .
H17B H 0.3704 0.6401 0.1968 0.075 Uiso 1 1 calc R . . . .
C18 C 0.4727(3) 0.7048(2) 0.18033(19) 0.0527(9) Uani 1 1 d . . . . .
C19 C 0.2549(3) 0.8435(2) 0.2525(3) 0.0559(9) Uani 1 1 d . . . . .
H19A H 0.1909 0.8653 0.2960 0.067 Uiso 1 1 calc R . . . .
H19B H 0.2406 0.8623 0.2017 0.067 Uiso 1 1 calc R . . . .
C20 C 0.6426(4) 0.6997(4) 0.0992(3) 0.096(2) Uani 1 1 d . . . . .
H20 H 0.6939 0.7002 0.0486 0.115 Uiso 1 1 calc R . . . .
C21 C 0.6621(4) 0.6932(4) 0.1650(3) 0.102(2) Uani 1 1 d . . . . .
H21 H 0.7277 0.6884 0.1620 0.123 Uiso 1 1 calc R . . . .
C22 C 0.6032(6) 0.4958(6) 0.6501(5) 0.0284(18) Uani 0.645(6) 1 d . . P A 1
C22A C 0.5883(17) 0.7302(12) 0.4307(12) 0.056(3) Uani 0.355(6) 1 d . U P A 2
H22A H 0.6317 0.6786 0.4036 0.067 Uiso 0.355(6) 1 calc R . P A 2
C23 C 0.6862(6) 0.5290(4) 0.6135(4) 0.0347(13) Uani 0.645(6) 1 d . . P A 1
C23A C 0.7319(10) 0.5011(7) 0.5818(9) 0.034(2) Uani 0.355(6) 1 d D U P A 2
H23A H 0.7671 0.4705 0.5357 0.040 Uiso 0.355(6) 1 calc R . P A 2
C24 C 0.6977(7) 0.5852(5) 0.6562(5) 0.0488(19) Uani 0.645(6) 1 d . . P A 1
H24 H 0.7535 0.6084 0.6333 0.059 Uiso 0.645(6) 1 calc R . P A 1
C24A C 0.7758(8) 0.5529(6) 0.5987(8) 0.057(3) Uani 0.355(6) 1 d D . P A 2
H24A H 0.8399 0.5587 0.5650 0.069 Uiso 0.355(6) 1 calc R . P A 2
C25 C 0.6309(10) 0.6065(10) 0.7287(7) 0.054(3) Uani 0.645(6) 1 d . . P A 1
H25 H 0.6410 0.6440 0.7556 0.065 Uiso 0.645(6) 1 calc R . P A 1
C25A C 0.4780(12) 0.5324(8) 0.7460(7) 0.053(3) Uani 0.355(6) 1 d . . P A 2
H25A H 0.4702 0.5208 0.8028 0.079 Uiso 0.355(6) 1 calc GR . P A 2
H25B H 0.4665 0.4831 0.7316 0.079 Uiso 0.355(6) 1 calc GR . P A 2
H25C H 0.4291 0.5905 0.7354 0.079 Uiso 0.355(6) 1 calc GR . P A 2
C26 C 0.5486(5) 0.5750(4) 0.7643(4) 0.0528(15) Uani 0.645(6) 1 d . . P A 1
H26 H 0.5021 0.5903 0.8152 0.063 Uiso 0.645(6) 1 calc R . P A 1
C26A C 0.5836(10) 0.5365(6) 0.6971(7) 0.034(2) Uani 0.355(6) 1 d D U P A 2
C27 C 0.5352(7) 0.5205(4) 0.7241(4) 0.0365(13) Uani 0.645(6) 1 d . . P A 1
H27 H 0.4779 0.4993 0.7477 0.044 Uiso 0.645(6) 1 calc R . P A 1
C27A C 0.4175(18) 0.8177(9) 0.4995(11) 0.066(5) Uani 0.355(6) 1 d . . P A 2
C28 C 0.4458(7) 0.7520(9) 0.4782(7) 0.028(2) Uani 0.645(6) 1 d . . P A 1
C28A C 0.6293(17) 0.5861(16) 0.7150(15) 0.065(7) Uani 0.355(6) 1 d D . P A 2
H28A H 0.5952 0.6144 0.7625 0.078 Uiso 0.355(6) 1 calc R . P A 2
C29 C 0.5400(5) 0.7610(3) 0.4661(3) 0.0296(12) Uani 0.645(6) 1 d . . P A 1
C29A C 0.6281(15) 0.7863(10) 0.4410(16) 0.114(9) Uani 0.355(6) 1 d . . P A 2
H29A H 0.6986 0.7774 0.4210 0.136 Uiso 0.355(6) 1 calc R . P A 2
C30 C 0.5439(6) 0.8283(5) 0.4982(5) 0.0435(17) Uani 0.645(6) 1 d . . P A 1
H30 H 0.6073 0.8337 0.4908 0.052 Uiso 0.645(6) 1 calc R . P A 1
C30A C 0.6391(10) 0.4928(10) 0.6299(8) 0.022(3) Uani 0.355(6) 1 d D U P A 2
C31 C 0.4542(6) 0.8897(5) 0.5422(5) 0.0479(17) Uani 0.645(6) 1 d . . P A 1
H31 H 0.4569 0.9362 0.5642 0.057 Uiso 0.645(6) 1 calc R . P A 1
C31A C 0.3169(17) 0.8312(13) 0.5279(12) 0.060(5) Uani 0.355(6) 1 d . . P A 2
H31A H 0.3014 0.7827 0.5710 0.090 Uiso 0.355(6) 1 calc GR . P A 2
H31B H 0.2946 0.8305 0.4849 0.090 Uiso 0.355(6) 1 calc GR . P A 2
H31C H 0.2821 0.8904 0.5483 0.090 Uiso 0.355(6) 1 calc GR . P A 2
C32 C 0.3643(4) 0.8809(3) 0.5524(3) 0.0389(12) Uani 0.645(6) 1 d . . P A 1
H32 H 0.3036 0.9224 0.5808 0.047 Uiso 0.645(6) 1 calc R . P A 1
C32A C 0.560(3) 0.8590(13) 0.483(2) 0.113(12) Uani 0.355(6) 1 d . . P A 2
H32A H 0.5865 0.8985 0.4930 0.136 Uiso 0.355(6) 1 calc R . P A 2
C33 C 0.3607(6) 0.8119(7) 0.5216(6) 0.0358(19) Uani 0.645(6) 1 d . . P A 1
H33 H 0.2970 0.8059 0.5308 0.043 Uiso 0.645(6) 1 calc R . P A 1
C33A C 0.4699(18) 0.8756(13) 0.5073(13) 0.070(5) Uani 0.355(6) 1 d . U P A 2
H33A H 0.4302 0.9288 0.5329 0.085 Uiso 0.355(6) 1 calc R . P A 2
C34 C 0.6405(5) 0.6997(5) 0.4176(4) 0.0485(16) Uani 0.645(6) 1 d . . P A 1
H34A H 0.6296 0.6475 0.4073 0.073 Uiso 0.645(6) 1 calc GR . P A 1
H34B H 0.6873 0.6779 0.4476 0.073 Uiso 0.645(6) 1 calc GR . P A 1
H34C H 0.6688 0.7344 0.3668 0.073 Uiso 0.645(6) 1 calc GR . P A 1
C34A C 0.4822(18) 0.7455(16) 0.4592(16) 0.046(6) Uani 0.355(6) 1 d . . P A 2
C35 C 0.7589(4) 0.5109(4) 0.5335(5) 0.0437(14) Uani 0.645(6) 1 d . . P A 1
H35A H 0.8197 0.4621 0.5383 0.066 Uiso 0.645(6) 1 calc GR . P A 1
H35B H 0.7765 0.5663 0.5045 0.066 Uiso 0.645(6) 1 calc GR . P A 1
H35C H 0.7287 0.4921 0.5044 0.066 Uiso 0.645(6) 1 calc GR . P A 1
C35A C 0.7222(12) 0.5958(12) 0.6668(9) 0.061(5) Uani 0.355(6) 1 d D U P A 2
H35D H 0.7496 0.6321 0.6803 0.074 Uiso 0.355(6) 1 calc R . P A 2
F1 F 1.07590(16) 0.93218(14) 0.59230(14) 0.0597(6) Uani 1 1 d . . . . .
F2 F 0.98040(17) 1.00528(14) 0.69288(12) 0.0544(5) Uani 1 1 d . . . . .
F3 F 0.95609(19) 1.05364(13) 0.58032(12) 0.0586(6) Uani 1 1 d . . . . .
F4 F 1.25946(16) 0.63831(16) 0.66898(16) 0.0670(6) Uani 1 1 d . . . . .
F5 F 0.6329(2) 0.43126(15) 0.92936(15) 0.0709(7) Uani 1 1 d . . . . .
F6 F 0.7568(2) 0.79597(17) 0.55564(16) 0.0709(7) Uani 1 1 d . . . . .
F7 F 1.31306(16) 0.49387(18) 0.67453(18) 0.0773(8) Uani 1 1 d . . . . .
F8 F 1.05569(17) 0.57198(19) 1.02023(15) 0.0753(8) Uani 1 1 d . . . . .
F9 F 1.24874(17) 0.5556(2) 0.78129(15) 0.0807(8) Uani 1 1 d . . . . .
F10 F 0.9179(2) 0.56334(19) 1.10108(18) 0.0881(9) Uani 1 1 d . . . . .
F11 F 0.6234(3) 0.45950(19) 1.03682(16) 0.0874(9) Uani 1 1 d . . . . .
F12 F 0.9412(2) 0.4068(2) 0.70281(19) 0.0889(9) Uani 1 1 d . . . . .
F13 F 0.39555(17) 0.75177(18) 0.9328(3) 0.1146(15) Uani 1 1 d . . . . .
F14 F 0.4499(2) 0.8491(2) 0.9467(2) 0.0987(10) Uani 1 1 d . . . . .
F15 F 0.4673(2) 0.8335(2) 0.8331(2) 0.0947(10) Uani 1 1 d . . . . .
F16 F 0.7677(2) 0.41325(18) 0.9511(3) 0.1352(19) Uani 1 1 d . . . . .
F17 F 0.6481(2) 0.9140(3) 0.6016(2) 0.1260(17) Uani 1 1 d . . . . .
F18 F 0.9878(4) 0.4848(3) 0.5895(2) 0.1181(14) Uani 1 1 d . . . . .
F19 F 0.7760(4) 0.9210(3) 0.4996(2) 0.1236(15) Uani 1 1 d . . . . .
F20 F 0.7561(4) 1.00672(17) 0.9516(2) 0.1158(14) Uani 1 1 d . . . . .
F21 F 0.9823(4) 0.6552(2) 1.1126(2) 0.1311(18) Uani 1 1 d . . . . .
F22 F 1.0951(3) 0.3739(2) 0.6284(3) 0.1284(17) Uani 1 1 d . . . . .
F23 F 0.7700(6) 0.9602(3) 1.0629(4) 0.254(5) Uani 1 1 d . . . . .
F24 F 0.6523(4) 0.9522(3) 1.0317(4) 0.202(3) Uani 1 1 d . . . . .
C36 C 0.9155(2) 0.67611(19) 0.94032(16) 0.0294(6) Uani 1 1 d . . . . .
H36 H 0.9518 0.6163 0.9261 0.035 Uiso 1 1 calc R . . . .
C37 C 0.6577(2) 0.74241(19) 0.86020(17) 0.0313(6) Uani 1 1 d . . . . .
H37 H 0.6515 0.8045 0.8393 0.038 Uiso 1 1 calc R . . . .
C38 C 0.86530(19) 0.74002(18) 0.89051(15) 0.0260(5) Uani 1 1 d . . . . .
C39 C 0.7538(2) 0.68098(18) 0.85331(15) 0.0274(5) Uani 1 1 d . . . . .
C40 C 0.5708(2) 0.7158(2) 0.89658(19) 0.0347(6) Uani 1 1 d . . . . .
C41 C 0.8495(2) 0.79736(18) 0.74223(15) 0.0267(5) Uani 1 1 d . . . . .
C42 C 0.7968(2) 0.80674(19) 0.69153(17) 0.0320(6) Uani 1 1 d . . . . .
H42 H 0.7574 0.7675 0.7033 0.038 Uiso 1 1 calc R . . . .
C43 C 0.9068(2) 0.85660(18) 0.72098(16) 0.0295(6) Uani 1 1 d . . . . .
H43 H 0.9439 0.8528 0.7535 0.035 Uiso 1 1 calc R . . . .
C44 C 0.9545(2) 0.63186(18) 0.77131(16) 0.0294(6) Uani 1 1 d . . . . .
C45 C 1.0520(2) 0.62667(19) 0.76255(17) 0.0324(6) Uani 1 1 d . . . . .
H45 H 1.0611 0.6678 0.7865 0.039 Uiso 1 1 calc R . . . .
C46 C 0.9142(2) 0.6967(2) 1.00967(18) 0.0358(6) Uani 1 1 d . . . . .
C47 C 0.6706(2) 0.5638(2) 0.92380(19) 0.0376(7) Uani 1 1 d . . . . .
C48 C 0.9112(2) 0.92136(19) 0.65308(17) 0.0347(6) Uani 1 1 d . . . . .
C49 C 0.7570(2) 0.59076(19) 0.88790(17) 0.0321(6) Uani 1 1 d . . . . .
H49 H 0.8202 0.5469 0.8867 0.039 Uiso 1 1 calc R . . . .
C50 C 0.8003(2) 0.8720(2) 0.62402(18) 0.0377(7) Uani 1 1 d . . . . .
C51 C 0.5761(2) 0.6264(2) 0.92821(19) 0.0382(7) Uani 1 1 d . . . . .
H51 H 0.5170 0.6079 0.9523 0.046 Uiso 1 1 calc R . . . .
C52 C 0.8131(2) 0.8260(2) 0.91533(17) 0.0349(6) Uani 1 1 d . . . . .
H52 H 0.7780 0.8718 0.8834 0.042 Uiso 1 1 calc R . . . .
C53 C 1.1365(2) 0.5625(2) 0.71942(19) 0.0409(7) Uani 1 1 d . . . . .
C54 C 0.8571(2) 0.9302(2) 0.60450(17) 0.0391(7) Uani 1 1 d . . . . .
H54 H 0.8590 0.9750 0.5591 0.047 Uiso 1 1 calc R . . . .
C55 C 0.9800(3) 0.9779(2) 0.62975(19) 0.0446(8) Uani 1 1 d . . . . .
C56 C 0.9462(2) 0.5705(2) 0.73413(18) 0.0380(7) Uani 1 1 d . . . . .
H56 H 0.8812 0.5727 0.7377 0.046 Uiso 1 1 calc R . . . .
C57 C 0.8103(3) 0.8476(2) 0.9849(2) 0.0497(9) Uani 1 1 d . . . . .
C58 C 0.7436(3) 0.8762(2) 0.5720(2) 0.0506(9) Uani 1 1 d . . . . .
C59 C 0.6765(3) 0.4665(2) 0.9592(3) 0.0539(9) Uani 1 1 d . . . . .
C60 C 0.4711(3) 0.7853(2) 0.9013(3) 0.0523(9) Uani 1 1 d . . . . .
C61 C 0.9674(3) 0.6239(2) 1.0609(2) 0.0465(8) Uani 1 1 d . . . . .
C62 C 0.8617(3) 0.7827(2) 1.0328(2) 0.0456(8) Uani 1 1 d . . . . .
H62 H 0.8606 0.7971 1.0802 0.055 Uiso 1 1 calc R . . . .
C63 C 1.2388(2) 0.5621(3) 0.7110(2) 0.0500(9) Uani 1 1 d . . . . .
C64 C 1.1268(3) 0.5013(2) 0.6841(2) 0.0490(9) Uani 1 1 d . . . . .
H64 H 1.1844 0.4573 0.6554 0.059 Uiso 1 1 calc R . . . .
C65 C 1.0306(3) 0.5056(2) 0.6916(2) 0.0482(8) Uani 1 1 d . . . . .
C66 C 1.0139(4) 0.4432(3) 0.6537(3) 0.0725(14) Uani 1 1 d . . . . .
C68 C 0.7480(5) 0.9406(3) 1.0096(3) 0.0889(19) Uani 1 1 d . . . . .
B1 B 0.8558(2) 0.7130(2) 0.81458(18) 0.0268(6) Uani 1 1 d . . . . .
C5 C 1.2177(10) 0.7836(12) 0.8573(8) 0.172(6) Uani 0.75 1 d . . P B 3
H5A H 1.2567 0.7266 0.8817 0.206 Uiso 0.75 1 calc R . P B 3
H5B H 1.2119 0.8355 0.8811 0.206 Uiso 0.75 1 calc R . P B 3
O67 O 1.0993(4) 0.8089(4) 0.8018(4) 0.0950(15) Uani 0.75 1 d . . P B 3
C69 C 1.1811(5) 0.8332(5) 0.7436(5) 0.087(2) Uani 0.75 1 d . . P B 3
H69A H 1.1644 0.9004 0.7324 0.104 Uiso 0.75 1 calc R . P B 3
H69B H 1.1982 0.8089 0.6937 0.104 Uiso 0.75 1 calc R . P B 3
C70 C 1.2662(6) 0.7954(6) 0.7727(6) 0.101(3) Uani 0.75 1 d . . P B 3
H70A H 1.3107 0.7365 0.7527 0.121 Uiso 0.75 1 calc R . P B 3
H70B H 1.3060 0.8382 0.7570 0.121 Uiso 0.75 1 calc R . P B 3
C71 C 1.1219(9) 0.7793(12) 0.8699(6) 0.160(6) Uani 0.75 1 d . . P B 3
H71A H 1.1203 0.7157 0.8887 0.192 Uiso 0.75 1 calc R . P B 3
H71B H 1.0709 0.8176 0.9118 0.192 Uiso 0.75 1 calc R . P B 3

loop_
_atom_site_aniso_label
_atom_site_aniso_U_11
_atom_site_aniso_U_22
_atom_site_aniso_U_33
_atom_site_aniso_U_23
_atom_site_aniso_U_13
_atom_site_aniso_U_12
Fe01 0.0292(2) 0.0213(2) 0.0210(2) -0.00099(15) -0.00647(17) -0.00439(16)
N1 0.0359(12) 0.0224(11) 0.0240(11) -0.0034(9) -0.0109(9) -0.0084(9)
N2 0.0318(11) 0.0190(10) 0.0322(12) -0.0028(9) -0.0122(10) -0.0058(9)
N3 0.0558(16) 0.0354(14) 0.0351(14) 0.0005(11) -0.0237(12) -0.0080(12)
N4 0.0329(12) 0.0250(12) 0.0376(13) -0.0059(10) -0.0106(10) -0.0044(9)
N5 0.0476(16) 0.0291(13) 0.0259(13) 0.0030(10) -0.0004(11) -0.0033(11)
N6 0.0446(14) 0.0243(12) 0.0352(13) -0.0008(10) -0.0096(11) -0.0015(11)
C1 0.0314(13) 0.0212(12) 0.0287(13) -0.0061(10) -0.0109(11) -0.0066(10)
C1A 0.0341(17) 0.0407(18) 0.091(3) -0.0212(19) -0.0223(19) -0.0020(14)
C1C 0.0309(17) 0.044(2) 0.098(3) -0.031(2) -0.0005(19) -0.0080(15)
C1D 0.070(3) 0.0305(18) 0.079(3) 0.0088(18) -0.023(2) -0.0172(17)
C1E 0.117(4) 0.067(3) 0.0298(19) -0.0037(18) -0.004(2) -0.018(3)
C2 0.0227(12) 0.0241(13) 0.0201(12) -0.0053(10) -0.0025(10) -0.0066(10)
C3 0.0215(12) 0.0202(12) 0.0250(12) -0.0045(10) -0.0037(10) -0.0045(9)
C4 0.0375(19) 0.072(3) 0.044(2) 0.0124(18) 0.0043(16) -0.0025(18)
C6 0.0514(18) 0.0261(15) 0.0373(16) 0.0033(12) -0.0147(14) -0.0006(13)
C10 0.066(2) 0.0295(16) 0.060(2) 0.0056(15) -0.0255(19) -0.0167(16)
C11 0.059(2) 0.0431(18) 0.051(2) -0.0019(15) -0.0339(17) -0.0107(16)
C12 0.0390(16) 0.0286(15) 0.059(2) -0.0058(14) -0.0230(15) -0.0035(12)
C13 0.081(3) 0.0332(17) 0.0417(19) 0.0080(14) -0.0197(18) -0.0027(18)
C14 0.072(3) 0.0260(16) 0.058(2) 0.0066(15) -0.0042(19) -0.0149(17)
C15 0.0463(19) 0.0371(18) 0.057(2) -0.0184(16) 0.0099(17) -0.0141(15)
C16 0.0400(16) 0.0317(15) 0.0375(16) -0.0096(12) -0.0020(13) -0.0117(13)
C17 0.100(3) 0.061(2) 0.0243(16) -0.0046(15) -0.0228(18) -0.022(2)
C18 0.069(2) 0.0392(18) 0.0259(16) -0.0032(13) 0.0002(15) -0.0084(16)
C19 0.070(2) 0.0374(18) 0.060(2) 0.0112(16) -0.040(2) -0.0072(17)
C20 0.068(3) 0.096(4) 0.054(3) -0.001(3) 0.028(2) -0.005(3)
C21 0.052(3) 0.122(5) 0.056(3) 0.022(3) 0.017(2) -0.003(3)
C22 0.028(4) 0.026(3) 0.032(4) 0.003(3) -0.012(3) -0.011(3)
C22A 0.059(8) 0.042(7) 0.078(8) 0.011(6) -0.031(7) -0.030(6)
C23 0.035(3) 0.039(3) 0.029(3) -0.002(2) -0.011(3) -0.011(3)
C23A 0.032(5) 0.029(4) 0.037(6) -0.009(5) -0.008(5) -0.008(4)
C24 0.063(5) 0.044(4) 0.058(5) -0.002(3) -0.029(4) -0.030(3)
C24A 0.054(6) 0.034(5) 0.104(10) 0.001(5) -0.049(7) -0.017(5)
C25 0.078(5) 0.052(7) 0.047(5) -0.016(4) -0.022(4) -0.027(4)
C25A 0.064(8) 0.037(6) 0.030(6) -0.018(4) -0.003(6) 0.010(6)
C26 0.066(4) 0.057(4) 0.036(3) -0.015(2) -0.008(3) -0.023(3)
C26A 0.053(6) 0.026(4) 0.032(5) -0.012(4) -0.022(5) -0.006(4)
C27 0.042(4) 0.037(3) 0.028(4) -0.005(3) -0.008(3) -0.014(3)
C27A 0.128(16) 0.025(7) 0.080(10) 0.000(6) -0.080(12) -0.016(8)
C28 0.033(5) 0.023(4) 0.030(4) -0.001(3) -0.015(3) -0.009(4)
C28A 0.109(16) 0.035(10) 0.060(12) -0.023(7) -0.045(12) -0.002(8)
C29 0.027(3) 0.023(2) 0.038(3) -0.004(2) -0.009(2) -0.008(2)
C29A 0.114(14) 0.049(8) 0.22(2) 0.035(11) -0.124(17) -0.037(9)
C30 0.046(4) 0.023(4) 0.063(4) -0.007(3) -0.020(3) -0.009(3)
C30A 0.022(7) 0.022(4) 0.028(7) 0.000(4) -0.014(5) -0.011(5)
C31 0.066(4) 0.026(3) 0.051(4) -0.014(3) -0.016(3) -0.011(3)
C31A 0.108(16) 0.044(11) 0.041(7) -0.006(7) -0.025(12) -0.037(11)
C32 0.049(3) 0.023(2) 0.042(3) -0.0126(19) -0.012(2) -0.0062(19)
C32A 0.18(3) 0.030(10) 0.19(3) 0.015(11) -0.16(2) -0.022(11)
C33 0.033(4) 0.030(4) 0.045(4) -0.006(3) -0.015(4) -0.007(4)
C33A 0.093(9) 0.043(7) 0.083(9) -0.004(6) -0.038(7) -0.023(6)
C34 0.029(3) 0.046(4) 0.065(4) -0.021(3) -0.001(3) -0.012(3)
C34A 0.065(16) 0.014(6) 0.074(16) 0.007(9) -0.051(12) -0.005(10)
C35 0.036(3) 0.040(3) 0.051(4) -0.013(3) -0.004(3) -0.013(2)
C35A 0.082(8) 0.048(7) 0.090(8) -0.018(5) -0.056(7) -0.022(6)
F1 0.0489(11) 0.0476(11) 0.0635(13) -0.0071(10) 0.0100(10) -0.0246(9)
F2 0.0706(13) 0.0449(11) 0.0493(11) -0.0041(9) -0.0090(10) -0.0323(10)
F3 0.0853(15) 0.0332(10) 0.0454(11) 0.0087(8) -0.0092(10) -0.0276(10)
F4 0.0398(11) 0.0600(13) 0.0885(17) 0.0068(12) -0.0154(11) -0.0183(10)
F5 0.108(2) 0.0441(12) 0.0707(15) 0.0007(10) -0.0266(14) -0.0434(13)
F6 0.0872(17) 0.0604(14) 0.0838(17) -0.0189(12) -0.0597(14) -0.0029(12)
F7 0.0343(11) 0.0658(15) 0.0963(19) -0.0249(14) 0.0003(11) 0.0093(10)
F8 0.0502(13) 0.0834(17) 0.0640(14) 0.0079(12) -0.0269(11) 0.0076(12)
F9 0.0397(12) 0.130(2) 0.0580(14) -0.0100(15) -0.0138(10) -0.0145(13)
F10 0.0699(16) 0.0743(17) 0.0843(18) 0.0446(15) -0.0278(14) -0.0165(13)
F11 0.151(3) 0.0686(16) 0.0603(15) 0.0272(12) -0.0413(17) -0.0686(18)
F12 0.0887(19) 0.0747(17) 0.104(2) -0.0480(16) 0.0099(16) -0.0472(15)
F13 0.0316(11) 0.0566(15) 0.226(4) 0.026(2) -0.0345(17) -0.0197(11)
F14 0.0591(15) 0.0651(17) 0.152(3) -0.0459(19) -0.0278(17) 0.0155(13)
F15 0.0537(14) 0.093(2) 0.108(2) 0.0264(17) -0.0406(15) -0.0016(13)
F16 0.0493(14) 0.0417(14) 0.268(5) 0.050(2) -0.044(2) -0.0193(11)
F17 0.0616(17) 0.194(4) 0.126(3) -0.104(3) -0.0578(18) 0.041(2)
F18 0.186(4) 0.128(3) 0.074(2) -0.046(2) -0.023(2) -0.085(3)
F19 0.209(4) 0.136(3) 0.083(2) 0.061(2) -0.104(3) -0.104(3)
F20 0.204(4) 0.0317(13) 0.123(3) -0.0169(15) -0.096(3) 0.0020(17)
F21 0.232(5) 0.0633(17) 0.135(3) -0.0264(18) -0.155(3) 0.025(2)
F22 0.088(2) 0.089(2) 0.192(4) -0.107(3) 0.026(2) -0.0278(17)
F23 0.481(11) 0.086(3) 0.231(5) -0.106(3) -0.297(7) 0.122(4)
F24 0.146(4) 0.070(2) 0.239(6) -0.064(3) 0.055(4) 0.032(3)
C36 0.0277(13) 0.0273(13) 0.0272(13) -0.0015(11) -0.0051(11) -0.0074(11)
C37 0.0303(14) 0.0270(14) 0.0355(15) -0.0012(11) -0.0093(12) -0.0113(11)
C38 0.0234(12) 0.0260(13) 0.0245(13) -0.0007(10) -0.0036(10) -0.0094(10)
C39 0.0291(13) 0.0268(13) 0.0245(13) -0.0030(10) -0.0060(11) -0.0100(11)
C40 0.0297(14) 0.0327(15) 0.0411(16) -0.0028(12) -0.0105(12) -0.0113(12)
C41 0.0268(13) 0.0235(13) 0.0216(12) -0.0051(10) -0.0010(10) -0.0049(10)
C42 0.0342(14) 0.0289(14) 0.0285(14) -0.0025(11) -0.0096(11) -0.0064(11)
C43 0.0306(13) 0.0272(13) 0.0234(13) -0.0051(10) -0.0027(11) -0.0065(11)
C44 0.0317(14) 0.0253(13) 0.0228(13) 0.0002(10) -0.0033(11) -0.0080(11)
C45 0.0303(14) 0.0284(14) 0.0280(14) -0.0021(11) -0.0035(11) -0.0052(11)
C46 0.0379(15) 0.0341(15) 0.0334(15) -0.0002(12) -0.0146(13) -0.0085(12)
C47 0.0361(15) 0.0322(15) 0.0418(16) 0.0034(13) -0.0110(13) -0.0147(13)
C48 0.0393(15) 0.0229(13) 0.0268(14) -0.0029(11) 0.0024(12) -0.0077(11)
C49 0.0296(14) 0.0279(14) 0.0354(15) 0.0000(11) -0.0088(12) -0.0099(11)
C50 0.0421(16) 0.0316(15) 0.0282(14) -0.0041(12) -0.0107(13) 0.0003(12)
C51 0.0318(15) 0.0373(16) 0.0459(17) -0.0012(13) -0.0097(13) -0.0172(13)
C52 0.0426(16) 0.0281(14) 0.0292(14) -0.0044(11) -0.0141(12) -0.0029(12)
C53 0.0335(15) 0.0326(15) 0.0366(16) 0.0018(12) -0.0015(13) -0.0034(12)
C54 0.0470(17) 0.0280(14) 0.0249(14) 0.0009(11) -0.0047(13) -0.0032(13)
C55 0.057(2) 0.0307(16) 0.0346(16) -0.0033(13) -0.0005(14) -0.0175(14)
C56 0.0410(16) 0.0329(15) 0.0344(15) -0.0082(12) -0.0019(13) -0.0142(13)
C57 0.069(2) 0.0344(17) 0.0427(18) -0.0090(14) -0.0297(17) 0.0016(16)
C58 0.059(2) 0.0454(19) 0.0396(18) 0.0005(15) -0.0260(16) -0.0002(16)
C59 0.0397(18) 0.0392(18) 0.076(3) 0.0056(17) -0.0137(17) -0.0190(15)
C60 0.0331(17) 0.0370(18) 0.080(3) 0.0034(18) -0.0161(17) -0.0138(14)
C61 0.054(2) 0.0474(19) 0.0359(17) -0.0032(14) -0.0221(15) -0.0063(16)
C62 0.060(2) 0.0426(18) 0.0333(16) -0.0095(13) -0.0212(15) -0.0057(15)
C63 0.0323(16) 0.049(2) 0.0451(19) -0.0028(15) -0.0032(14) 0.0008(14)
C64 0.0466(19) 0.0309(16) 0.0443(18) -0.0109(14) 0.0064(15) -0.0036(14)
C65 0.052(2) 0.0352(17) 0.0440(18) -0.0145(14) 0.0033(15) -0.0136(15)
C66 0.071(3) 0.062(3) 0.077(3) -0.044(2) 0.011(2) -0.027(2)
C68 0.146(5) 0.051(3) 0.064(3) -0.029(2) -0.065(3) 0.022(3)
B1 0.0272(14) 0.0239(14) 0.0255(14) -0.0019(12) -0.0055(12) -0.0080(12)
C5 0.171(11) 0.262(17) 0.141(10) 0.063(11) -0.095(9) -0.142(13)
O67 0.066(3) 0.114(4) 0.106(4) -0.012(3) -0.019(3) -0.042(3)
C69 0.067(4) 0.070(4) 0.112(6) 0.006(4) -0.025(4) -0.026(3)
C70 0.071(4) 0.101(6) 0.133(7) 0.021(5) -0.040(5) -0.046(4)
C71 0.155(9) 0.324(19) 0.075(5) -0.038(8) -0.016(6) -0.170(12)

loop_
_atom_type_symbol
_atom_type_description
_atom_type_scat_dispersion_real
_atom_type_scat_dispersion_imag
_atom_type_scat_source
C C 0.0181 0.0091 'International Tables Vol C Tables 4.2.6.8 and 6.1.1.4'
H H 0.0000 0.0000 'International Tables Vol C Tables 4.2.6.8 and 6.1.1.4'
B B 0.0090 0.0039 'International Tables Vol C Tables 4.2.6.8 and 6.1.1.4'
F F 0.0727 0.0534 'International Tables Vol C Tables 4.2.6.8 and 6.1.1.4'
Fe Fe -1.1336 3.1974 'International Tables Vol C Tables 4.2.6.8 and 6.1.1.4'
N N 0.0311 0.0180 'International Tables Vol C Tables 4.2.6.8 and 6.1.1.4'
O O 0.0492 0.0322 'International Tables Vol C Tables 4.2.6.8 and 6.1.1.4'

loop_
_geom_angle_atom_site_label_1
_geom_angle_atom_site_label_2
_geom_angle_atom_site_label_3
_geom_angle
_geom_angle_site_symmetry_1
_geom_angle_site_symmetry_3
N1 Fe01 N3 104.43(9) 2_666 .
N1 Fe01 N4 89.19(9) 2_666 .
N1 Fe01 N5 92.23(9) 2_666 .
N1 Fe01 N6 169.41(9) 2_666 .
N2 Fe01 N1 77.83(9) . 2_666
N2 Fe01 N3 177.69(9) . .
N2 Fe01 N4 106.65(9) . .
N2 Fe01 N5 104.20(10) . .
N2 Fe01 N6 100.86(9) . .
N3 Fe01 N6 76.83(10) . .
N4 Fe01 N3 74.01(10) . .
N4 Fe01 N6 101.20(9) . .
N5 Fe01 N3 75.37(11) . .
N5 Fe01 N4 148.69(11) . .
N5 Fe01 N6 77.84(9) . .
C2 N1 Fe01 115.43(17) . 2_666
C2 N1 C22 117.3(4) . .
C2 N1 C30A 117.9(6) . .
C22 N1 Fe01 126.8(4) . 2_666
C30A N1 Fe01 124.6(6) . 2_666
C3 N2 Fe01 115.52(17) . .
C3 N2 C28 118.0(6) . .
C3 N2 C34A 114.6(9) . .
C28 N2 Fe01 126.0(5) . .
C34A N2 Fe01 127.9(10) . .
C11 N3 Fe01 108.40(19) . .
C11 N3 C17 112.3(3) . .
C11 N3 C19 109.7(3) . .
C17 N3 Fe01 108.4(2) . .
C17 N3 C19 112.0(3) . .
C19 N3 Fe01 105.8(2) . .
C12 N4 Fe01 117.3(2) . .
C12 N4 C16 118.0(3) . .
C16 N4 Fe01 124.3(2) . .
C4 N5 Fe01 123.1(3) . .
C18 N5 Fe01 118.4(3) . .
C18 N5 C4 118.4(3) . .
C6 N6 Fe01 109.9(2) . .
C10 N6 Fe01 124.2(2) . .
C10 N6 C6 117.3(3) . .
C2 C1 H1 118.7 . .
C3 C1 H1 118.7 . .
C3 C1 C2 122.6(2) . .
C1C C1A H1A 120.4 . .
C1C C1A C12 119.2(4) . .
C12 C1A H1A 120.4 . .
C1A C1C H1C 120.3 . .
C1A C1C C15 119.4(3) . .
C15 C1C H1C 120.3 . .
C10 C1D H1D 120.6 . .
C14 C1D H1D 120.6 . .
C14 C1D C10 118.7(4) . .
C18 C1E H1E 120.3 . .
C20 C1E H1E 120.3 . .
C20 C1E C18 119.4(5) . .
N1 C2 C1 125.1(2) . .
N1 C2 C3 115.4(2) . 2_666
C1 C2 C3 119.5(2) . 2_666
N2 C3 C1 126.4(2) . .
N2 C3 C2 115.8(2) . 2_666
C1 C3 C2 117.8(2) . 2_666
N5 C4 H4 118.6 . .
N5 C4 C21 122.7(5) . .
C21 C4 H4 118.6 . .
N6 C6 C13 122.0(4) . .
N6 C6 C19 114.8(3) . .
C13 C6 C19 123.1(3) . .
N6 C10 C1D 123.4(4) . .
N6 C10 H10 118.3 . .
C1D C10 H10 118.3 . .
N3 C11 H11A 109.5 . .
N3 C11 H11B 109.5 . .
N3 C11 C12 110.8(3) . .
H11A C11 H11B 108.1 . .
C12 C11 H11A 109.5 . .
C12 C11 H11B 109.5 . .
N4 C12 C1A 122.0(3) . .
N4 C12 C11 116.5(3) . .
C1A C12 C11 121.3(3) . .
C6 C13 H13 120.2 . .
C14 C13 C6 119.6(4) . .
C14 C13 H13 120.2 . .
C1D C14 C13 118.8(3) . .
C1D C14 H14 120.6 . .
C13 C14 H14 120.6 . .
C1C C15 H15 120.8 . .
C1C C15 C16 118.3(4) . .
C16 C15 H15 120.8 . .
N4 C16 C15 123.0(3) . .
N4 C16 H16 118.5 . .
C15 C16 H16 118.5 . .
N3 C17 H17A 109.1 . .
N3 C17 H17B 109.1 . .
N3 C17 C18 112.4(3) . .
H17A C17 H17B 107.8 . .
C18 C17 H17A 109.1 . .
C18 C17 H17B 109.1 . .
N5 C18 C1E 120.6(4) . .
N5 C18 C17 116.1(3) . .
C1E C18 C17 123.1(4) . .
N3 C19 C6 112.2(3) . .
N3 C19 H19A 109.2 . .
N3 C19 H19B 109.2 . .
C6 C19 H19A 109.2 . .
C6 C19 H19B 109.2 . .
H19A C19 H19B 107.9 . .
C1E C20 H20 120.3 . .
C21 C20 C1E 119.3(4) . .
C21 C20 H20 120.3 . .
C4 C21 H21 120.2 . .
C20 C21 C4 119.5(6) . .
C20 C21 H21 120.2 . .
C23 C22 N1 118.4(7) . .
C27 C22 N1 122.0(6) . .
C27 C22 C23 119.6(8) . .
C29A C22A H22A 119.1 . .
C29A C22A C34A 122(2) . .
C34A C22A H22A 119.1 . .
C22 C23 C24 117.1(7) . .
C22 C23 C35 123.5(6) . .
C24 C23 C35 119.4(7) . .
C24A C23A H23A 119.1 . .
C30A C23A H23A 119.1 . .
C30A C23A C24A 121.8(13) . .
C23 C24 H24 119.2 . .
C25 C24 C23 121.5(9) . .
C25 C24 H24 119.2 . .
C23A C24A H24A 121.4 . .
C35A C24A C23A 117.2(12) . .
C35A C24A H24A 121.4 . .
C24 C25 H25 119.3 . .
C24 C25 C26 121.4(10) . .
C26 C25 H25 119.3 . .
H25A C25A H25B 109.5 . .
H25A C25A H25C 109.5 . .
H25B C25A H25C 109.5 . .
C26A C25A H25A 109.5 . .
C26A C25A H25B 109.5 . .
C26A C25A H25C 109.5 . .
C25 C26 H26 120.8 . .
C25 C26 C27 118.4(7) . .
C27 C26 H26 120.8 . .
C28A C26A C25A 122.8(13) . .
C30A C26A C25A 121.2(10) . .
C30A C26A C28A 116.0(14) . .
C22 C27 H27 119.1 . .
C26 C27 C22 121.9(7) . .
C26 C27 H27 119.1 . .
C31A C27A C33A 126.3(19) . .
C31A C27A C34A 121.0(18) . .
C34A C27A C33A 113(2) . .
C29 C28 N2 120.9(8) . .
C33 C28 N2 120.9(9) . .
C33 C28 C29 118.1(11) . .
C26A C28A H28A 118.7 . .
C35A C28A C26A 122.6(18) . .
C35A C28A H28A 118.7 . .
C28 C29 C34 123.3(7) . .
C30 C29 C28 119.8(8) . .
C30 C29 C34 116.9(6) . .
C22A C29A H29A 122.1 . .
C22A C29A C32A 116(2) . .
C32A C29A H29A 122.1 . .
C29 C30 H30 119.7 . .
C29 C30 C31 120.6(7) . .
C31 C30 H30 119.7 . .
C23A C30A N1 121.2(9) . .
C23A C30A C26A 121.9(14) . .
C26A C30A N1 116.9(10) . .
C30 C31 H31 120.5 . .
C32 C31 C30 119.0(7) . .
C32 C31 H31 120.5 . .
C27A C31A H31A 109.5 . .
C27A C31A H31B 109.5 . .
C27A C31A H31C 109.5 . .
H31A C31A H31B 109.5 . .
H31A C31A H31C 109.5 . .
H31B C31A H31C 109.5 . .
C31 C32 H32 119.8 . .
C31 C32 C33 120.3(5) . .
C33 C32 H32 119.8 . .
C29A C32A H32A 117.4 . .
C33A C32A C29A 125(2) . .
C33A C32A H32A 117.4 . .
C28 C33 C32 122.2(9) . .
C28 C33 H33 118.9 . .
C32 C33 H33 118.9 . .
C27A C33A H33A 118.2 . .
C32A C33A C27A 124(2) . .
C32A C33A H33A 118.2 . .
C29 C34 H34A 109.5 . .
C29 C34 H34B 109.5 . .
C29 C34 H34C 109.5 . .
H34A C34 H34B 109.5 . .
H34A C34 H34C 109.5 . .
H34B C34 H34C 109.5 . .
C22A C34A N2 120.8(19) . .
C27A C34A N2 118.3(18) . .
C27A C34A C22A 121(2) . .
C23 C35 H35A 109.5 . .
C23 C35 H35B 109.5 . .
C23 C35 H35C 109.5 . .
H35A C35 H35B 109.5 . .
H35A C35 H35C 109.5 . .
H35B C35 H35C 109.5 . .
C24A C35A H35D 119.8 . .
C28A C35A C24A 120.4(15) . .
C28A C35A H35D 119.8 . .
C38 C36 H36 118.7 . .
C46 C36 H36 118.7 . .
C46 C36 C38 122.5(3) . .
C39 C37 H37 118.8 . .
C40 C37 H37 118.8 . .
C40 C37 C39 122.5(3) . .
C36 C38 B1 122.6(2) . .
C52 C38 C36 115.6(3) . .
C52 C38 B1 121.4(2) . .
C37 C39 C49 115.6(2) . .
C37 C39 B1 122.6(2) . .
C49 C39 B1 121.6(2) . .
C37 C40 C60 119.2(3) . .
C51 C40 C37 120.8(3) . .
C51 C40 C60 120.0(3) . .
C42 C41 B1 121.6(2) . .
C43 C41 C42 115.9(2) . .
C43 C41 B1 121.9(2) . .
C41 C42 H42 118.9 . .
C41 C42 C50 122.3(3) . .
C50 C42 H42 118.9 . .
C41 C43 H43 119.0 . .
C41 C43 C48 121.9(3) . .
C48 C43 H43 119.0 . .
C45 C44 B1 121.7(3) . .
C56 C44 C45 116.4(3) . .
C56 C44 B1 121.6(3) . .
C44 C45 H45 119.2 . .
C44 C45 C53 121.6(3) . .
C53 C45 H45 119.2 . .
C36 C46 C61 119.3(3) . .
C62 C46 C36 120.6(3) . .
C62 C46 C61 120.1(3) . .
C49 C47 C51 120.8(3) . .
C49 C47 C59 120.8(3) . .
C51 C47 C59 118.3(3) . .
C43 C48 C55 119.5(3) . .
C54 C48 C43 121.0(3) . .
C54 C48 C55 119.3(3) . .
C39 C49 H49 119.0 . .
C47 C49 C39 122.1(3) . .
C47 C49 H49 119.0 . .
C42 C50 C58 118.9(3) . .
C54 C50 C42 120.7(3) . .
C54 C50 C58 120.3(3) . .
C40 C51 C47 118.2(3) . .
C40 C51 H51 120.9 . .
C47 C51 H51 120.9 . .
C38 C52 H52 118.7 . .
C57 C52 C38 122.6(3) . .
C57 C52 H52 118.7 . .
C45 C53 C63 118.8(3) . .
C64 C53 C45 121.1(3) . .
C64 C53 C63 120.1(3) . .
C48 C54 H54 120.9 . .
C50 C54 C48 118.1(3) . .
C50 C54 H54 120.9 . .
F1 C55 F2 106.2(3) . .
F1 C55 C48 112.1(3) . .
F2 C55 C48 112.4(3) . .
F3 C55 F1 106.1(3) . .
F3 C55 F2 106.3(3) . .
F3 C55 C48 113.3(3) . .
C44 C56 H56 118.9 . .
C44 C56 C65 122.1(3) . .
C65 C56 H56 118.9 . .
C52 C57 C62 120.4(3) . .
C52 C57 C68 119.3(3) . .
C62 C57 C68 120.2(3) . .
F6 C58 F19 102.5(3) . .
F6 C58 C50 113.2(3) . .
F17 C58 F6 107.2(4) . .
F17 C58 F19 107.6(4) . .
F17 C58 C50 113.4(3) . .
F19 C58 C50 112.2(3) . .
F5 C59 F11 102.3(3) . .
F5 C59 C47 111.9(3) . .
F11 C59 C47 112.1(3) . .
F16 C59 F5 108.9(4) . .
F16 C59 F11 107.1(4) . .
F16 C59 C47 113.8(3) . .
F13 C60 F14 105.6(4) . .
F13 C60 C40 113.8(3) . .
F14 C60 C40 111.3(3) . .
F15 C60 F13 108.7(4) . .
F15 C60 F14 102.7(3) . .
F15 C60 C40 113.8(3) . .
F8 C61 F10 102.2(3) . .
F8 C61 C46 113.7(3) . .
F10 C61 C46 112.1(3) . .
F21 C61 F8 107.0(3) . .
F21 C61 F10 107.5(4) . .
F21 C61 C46 113.6(3) . .
C46 C62 C57 118.3(3) . .
C46 C62 H62 120.8 . .
C57 C62 H62 120.8 . .
F4 C63 C53 112.3(3) . .
F7 C63 F4 105.9(3) . .
F7 C63 F9 106.1(3) . .
F7 C63 C53 113.7(3) . .
F9 C63 F4 105.9(4) . .
F9 C63 C53 112.4(3) . .
C53 C64 H64 120.9 . .
C53 C64 C65 118.2(3) . .
C65 C64 H64 120.9 . .
C56 C65 C66 118.0(3) . .
C64 C65 C56 120.5(3) . .
C64 C65 C66 121.4(3) . .
F12 C66 C65 112.9(4) . .
F18 C66 F12 106.4(5) . .
F18 C66 C65 112.5(4) . .
F22 C66 F12 106.2(4) . .
F22 C66 F18 104.9(4) . .
F22 C66 C65 113.3(4) . .
F20 C68 C57 114.1(4) . .
F23 C68 F20 105.6(6) . .
F23 C68 F24 111.1(6) . .
F23 C68 C57 113.3(4) . .
F24 C68 F20 99.8(5) . .
F24 C68 C57 112.0(5) . .
C38 B1 C39 103.7(2) . .
C38 B1 C41 112.8(2) . .
C38 B1 C44 113.0(2) . .
C41 B1 C39 112.7(2) . .
C41 B1 C44 103.3(2) . .
C44 B1 C39 111.6(2) . .
H5A C5 H5B 108.6 . .
C70 C5 H5A 110.4 . .
C70 C5 H5B 110.4 . .
C71 C5 H5A 110.4 . .
C71 C5 H5B 110.4 . .
C71 C5 C70 106.4(9) . .
C71 O67 C69 106.9(6) . .
O67 C69 H69A 110.0 . .
O67 C69 H69B 110.0 . .
O67 C69 C70 108.4(7) . .
H69A C69 H69B 108.4 . .
C70 C69 H69A 110.0 . .
C70 C69 H69B 110.0 . .
C5 C70 C69 102.3(8) . .
C5 C70 H70A 111.3 . .
C5 C70 H70B 111.3 . .
C69 C70 H70A 111.3 . .
C69 C70 H70B 111.3 . .
H70A C70 H70B 109.2 . .
C5 C71 H71A 109.5 . .
C5 C71 H71B 109.5 . .
O67 C71 C5 110.5(9) . .
O67 C71 H71A 109.5 . .
O67 C71 H71B 109.5 . .
H71A C71 H71B 108.1 . .

loop_
_geom_bond_atom_site_label_1
_geom_bond_atom_site_label_2
_geom_bond_distance
_geom_bond_site_symmetry_2
Fe01 N1 2.131(2) 2_666
Fe01 N2 2.084(2) .
Fe01 N3 2.288(3) .
Fe01 N4 2.201(2) .
Fe01 N5 2.188(3) .
Fe01 N6 2.323(3) .
N1 Fe01 2.131(2) 2_666
N1 C2 1.315(4) .
N1 C22 1.409(10) .
N1 C30A 1.497(15) .
N2 C3 1.348(3) .
N2 C28 1.427(15) .
N2 C34A 1.48(3) .
N3 C11 1.465(5) .
N3 C17 1.481(5) .
N3 C19 1.482(4) .
N4 C12 1.340(4) .
N4 C16 1.341(4) .
N5 C4 1.338(5) .
N5 C18 1.327(5) .
N6 C6 1.338(4) .
N6 C10 1.330(5) .
C1 H1 0.9500 .
C1 C2 1.402(4) .
C1 C3 1.381(4) .
C1A H1A 0.9500 .
C1A C1C 1.368(7) .
C1A C12 1.390(5) .
C1C H1C 0.9500 .
C1C C15 1.378(6) .
C1D H1D 0.9500 .
C1D C10 1.402(5) .
C1D C14 1.354(7) .
C1E H1E 0.9500 .
C1E C18 1.404(6) .
C1E C20 1.373(9) .
C2 C3 1.496(4) 2_666
C3 C2 1.497(4) 2_666
C4 H4 0.9500 .
C4 C21 1.379(6) .
C6 C13 1.398(5) .
C6 C19 1.490(6) .
C10 H10 0.9500 .
C11 H11A 0.9900 .
C11 H11B 0.9900 .
C11 C12 1.511(5) .
C13 H13 0.9500 .
C13 C14 1.375(7) .
C14 H14 0.9500 .
C15 H15 0.9500 .
C15 C16 1.383(5) .
C16 H16 0.9500 .
C17 H17A 0.9900 .
C17 H17B 0.9900 .
C17 C18 1.505(6) .
C19 H19A 0.9900 .
C19 H19B 0.9900 .
C20 H20 0.9500 .
C20 C21 1.327(10) .
C21 H21 0.9500 .
C22 C23 1.401(9) .
C22 C27 1.392(12) .
C22A H22A 0.9500 .
C22A C29A 1.333(19) .
C22A C34A 1.43(3) .
C23 C24 1.426(11) .
C23 C35 1.471(9) .
C23A H23A 0.9500 .
C23A C24A 1.384(10) .
C23A C30A 1.371(13) .
C24 H24 0.9500 .
C24 C25 1.352(13) .
C24A H24A 0.9500 .
C24A C35A 1.384(13) .
C25 H25 0.9500 .
C25 C26 1.375(14) .
C25A H25A 0.9800 .
C25A H25B 0.9800 .
C25A H25C 0.9800 .
C25A C26A 1.514(19) .
C26 H26 0.9500 .
C26 C27 1.384(9) .
C26A C28A 1.390(13) .
C26A C30A 1.380(13) .
C27 H27 0.9500 .
C27A C31A 1.35(3) .
C27A C33A 1.48(2) .
C27A C34A 1.36(3) .
C28 C29 1.414(12) .
C28 C33 1.369(13) .
C28A H28A 0.9500 .
C28A C35A 1.380(15) .
C29 C30 1.377(10) .
C29 C34 1.529(7) .
C29A H29A 0.9500 .
C29A C32A 1.39(4) .
C30 H30 0.9500 .
C30 C31 1.417(11) .
C31 H31 0.9500 .
C31 C32 1.356(10) .
C31A H31A 0.9800 .
C31A H31B 0.9800 .
C31A H31C 0.9800 .
C32 H32 0.9500 .
C32 C33 1.384(12) .
C32A H32A 0.9500 .
C32A C33A 1.20(4) .
C33 H33 0.9500 .
C33A H33A 0.9500 .
C34 H34A 0.9800 .
C34 H34B 0.9800 .
C34 H34C 0.9800 .
C35 H35A 0.9800 .
C35 H35B 0.9800 .
C35 H35C 0.9800 .
C35A H35D 0.9500 .
F1 C55 1.342(4) .
F2 C55 1.342(4) .
F3 C55 1.339(4) .
F4 C63 1.336(4) .
F5 C59 1.331(5) .
F6 C58 1.312(5) .
F7 C63 1.329(4) .
F8 C61 1.319(4) .
F9 C63 1.335(5) .
F10 C61 1.335(5) .
F11 C59 1.334(5) .
F12 C66 1.339(5) .
F13 C60 1.307(4) .
F14 C60 1.346(5) .
F15 C60 1.305(5) .
F16 C59 1.299(4) .
F17 C58 1.287(5) .
F18 C66 1.330(7) .
F19 C58 1.336(5) .
F20 C68 1.298(7) .
F21 C61 1.303(4) .
F22 C66 1.325(5) .
F23 C68 1.288(6) .
F24 C68 1.298(9) .
C36 H36 0.9500 .
C36 C38 1.400(4) .
C36 C46 1.387(4) .
C37 H37 0.9500 .
C37 C39 1.400(4) .
C37 C40 1.393(4) .
C38 C52 1.393(4) .
C38 B1 1.633(4) .
C39 C49 1.407(4) .
C39 B1 1.641(4) .
C40 C51 1.380(4) .
C40 C60 1.491(4) .
C41 C42 1.400(4) .
C41 C43 1.397(4) .
C41 B1 1.639(4) .
C42 H42 0.9500 .
C42 C50 1.400(4) .
C43 H43 0.9500 .
C43 C48 1.400(4) .
C44 C45 1.397(4) .
C44 C56 1.391(4) .
C44 B1 1.640(4) .
C45 H45 0.9500 .
C45 C53 1.398(4) .
C46 C61 1.496(4) .
C46 C62 1.381(5) .
C47 C49 1.389(4) .
C47 C51 1.394(4) .
C47 C59 1.504(5) .
C48 C54 1.386(5) .
C48 C55 1.495(5) .
C49 H49 0.9500 .
C50 C54 1.382(5) .
C50 C58 1.495(5) .
C51 H51 0.9500 .
C52 H52 0.9500 .
C52 C57 1.388(5) .
C53 C63 1.494(5) .
C53 C64 1.376(5) .
C54 H54 0.9500 .
C56 H56 0.9500 .
C56 C65 1.398(4) .
C57 C62 1.391(5) .
C57 C68 1.503(5) .
C62 H62 0.9500 .
C64 H64 0.9500 .
C64 C65 1.388(6) .
C65 C66 1.489(6) .
C5 H5A 0.9900 .
C5 H5B 0.9900 .
C5 C70 1.431(16) .
C5 C71 1.403(14) .
O67 C69 1.391(9) .
O67 C71 1.353(12) .
C69 H69A 0.9900 .
C69 H69B 0.9900 .
C69 C70 1.456(11) .
C70 H70A 0.9900 .
C70 H70B 0.9900 .
C71 H71A 0.9900 .
C71 H71B 0.9900 .

loop_
_geom_torsion_atom_site_label_1
_geom_torsion_atom_site_label_2
_geom_torsion_atom_site_label_3
_geom_torsion_atom_site_label_4
_geom_torsion
_geom_torsion_site_symmetry_1
_geom_torsion_site_symmetry_4
Fe01 N1 C2 C1 179.1(2) 2_666 .
Fe01 N1 C2 C3 -1.1(3) 2_666 2_666
Fe01 N1 C22 C23 101.1(7) 2_666 .
Fe01 N1 C22 C27 -76.1(8) 2_666 .
Fe01 N1 C30A C23A 80.7(13) 2_666 .
Fe01 N1 C30A C26A -98.8(11) 2_666 .
Fe01 N2 C3 C1 -177.6(2) . .
Fe01 N2 C3 C2 1.7(3) . 2_666
Fe01 N2 C28 C29 -117.0(9) . .
Fe01 N2 C28 C33 60.6(12) . .
Fe01 N2 C34A C22A -102.8(18) . .
Fe01 N2 C34A C27A 75(2) . .
Fe01 N3 C11 C12 38.6(3) . .
Fe01 N3 C17 C18 -33.2(4) . .
Fe01 N3 C19 C6 41.2(4) . .
Fe01 N4 C12 C1A 175.0(2) . .
Fe01 N4 C12 C11 -0.1(4) . .
Fe01 N4 C16 C15 -172.4(2) . .
Fe01 N5 C4 C21 -175.4(4) . .
Fe01 N5 C18 C1E 175.0(3) . .
Fe01 N5 C18 C17 -9.0(4) . .
Fe01 N6 C6 C13 -146.4(3) . .
Fe01 N6 C6 C19 33.9(3) . .
Fe01 N6 C10 C1D 142.3(3) . .
N1 C22 C23 C24 -175.6(6) . .
N1 C22 C23 C35 6.2(10) . .
N1 C22 C27 C26 175.2(6) . .
N2 C28 C29 C30 178.1(8) . .
N2 C28 C29 C34 -1.2(14) . .
N2 C28 C33 C32 -176.7(8) . .
N3 C11 C12 N4 -27.0(4) . .
N3 C11 C12 C1A 157.8(3) . .
N3 C17 C18 N5 29.3(5) . .
N3 C17 C18 C1E -154.7(4) . .
N5 C4 C21 C20 0.7(9) . .
N6 C6 C13 C14 -0.7(5) . .
N6 C6 C19 N3 -53.8(4) . .
C1A C1C C15 C16 1.2(5) . .
C1C C1A C12 N4 -2.6(5) . .
C1C C1A C12 C11 172.3(3) . .
C1C C15 C16 N4 -1.5(5) . .
C1E C20 C21 C4 -0.6(10) . .
C2 N1 C22 C23 -87.1(7) . .
C2 N1 C22 C27 95.7(7) . .
C2 N1 C30A C23A -82.2(13) . .
C2 N1 C30A C26A 98.3(11) . .
C2 C1 C3 N2 -178.3(2) . .
C2 C1 C3 C2 2.4(4) . 2_666
C3 N2 C28 C29 71.4(10) . .
C3 N2 C28 C33 -111.0(11) . .
C3 N2 C34A C22A 60(2) . .
C3 N2 C34A C27A -121.3(16) . .
C3 C1 C2 N1 177.4(3) . .
C3 C1 C2 C3 -2.4(4) . 2_666
C4 N5 C18 C1E -0.6(5) . .
C4 N5 C18 C17 175.5(3) . .
C6 N6 C10 C1D -2.2(5) . .
C6 C13 C14 C1D -2.3(6) . .
C10 N6 C6 C13 2.9(5) . .
C10 N6 C6 C19 -176.8(3) . .
C10 C1D C14 C13 3.0(6) . .
C11 N3 C17 C18 -152.9(3) . .
C11 N3 C19 C6 157.9(3) . .
C12 N4 C16 C15 -0.3(4) . .
C12 C1A C1C C15 0.7(5) . .
C13 C6 C19 N3 126.6(4) . .
C14 C1D C10 N6 -0.7(6) . .
C16 N4 C12 C1A 2.4(4) . .
C16 N4 C12 C11 -172.8(3) . .
C17 N3 C11 C12 158.3(3) . .
C17 N3 C19 C6 -76.7(4) . .
C18 N5 C4 C21 -0.1(7) . .
C18 C1E C20 C21 0.0(9) . .
C19 N3 C11 C12 -76.5(3) . .
C19 N3 C17 C18 83.1(4) . .
C19 C6 C13 C14 178.9(4) . .
C20 C1E C18 N5 0.6(7) . .
C20 C1E C18 C17 -175.1(4) . .
C22 N1 C2 C1 6.3(5) . .
C22 N1 C2 C3 -173.9(4) . 2_666
C22 N1 C30A C23A -176(3) . .
C22 N1 C30A C26A 4.4(15) . .
C22 C23 C24 C25 -0.6(13) . .
C22A C29A C32A C33A -3(4) . .
C23 C22 C27 C26 -2.1(11) . .
C23 C24 C25 C26 -0.3(19) . .
C23A C24A C35A C28A 0(2) . .
C24 C25 C26 C27 0.0(18) . .
C24A C23A C30A N1 -178.6(9) . .
C24A C23A C30A C26A 1(2) . .
C25 C26 C27 C22 1.2(12) . .
C25A C26A C28A C35A -174.7(18) . .
C25A C26A C30A N1 -5.1(17) . .
C25A C26A C30A C23A 175.4(11) . .
C26A C28A C35A C24A -2(3) . .
C27 C22 C23 C24 1.7(10) . .
C27 C22 C23 C35 -176.4(6) . .
C28 N2 C3 C1 -5.2(5) . .
C28 N2 C3 C2 174.2(4) . 2_666
C28 N2 C34A C22A 165(6) . .
C28 N2 C34A C27A -17(3) . .
C28 C29 C30 C31 -1.1(11) . .
C28A C26A C30A N1 176.7(15) . .
C28A C26A C30A C23A -3(2) . .
C29 C28 C33 C32 1.0(17) . .
C29 C30 C31 C32 0.2(11) . .
C29A C22A C34A N2 177.0(17) . .
C29A C22A C34A C27A -1(3) . .
C29A C32A C33A C27A 3(4) . .
C30 C31 C32 C33 1.3(11) . .
C30A N1 C2 C1 -16.5(6) . .
C30A N1 C2 C3 163.3(5) . 2_666
C30A N1 C22 C23 9.7(19) . .
C30A N1 C22 C27 -168(3) . .
C30A C23A C24A C35A 0.4(18) . .
C30A C26A C28A C35A 4(3) . .
C31 C32 C33 C28 -1.9(14) . .
C31A C27A C33A C32A 178(2) . .
C31A C27A C34A N2 3(3) . .
C31A C27A C34A C22A -178.7(19) . .
C33 C28 C29 C30 0.5(14) . .
C33 C28 C29 C34 -178.9(9) . .
C33A C27A C34A N2 -177.0(16) . .
C33A C27A C34A C22A 1(3) . .
C34 C29 C30 C31 178.3(6) . .
C34A N2 C3 C1 17.0(11) . .
C34A N2 C3 C2 -163.6(11) . 2_666
C34A N2 C28 C29 -14(3) . .
C34A N2 C28 C33 164(5) . .
C34A C22A C29A C32A 2(3) . .
C34A C27A C33A C32A -2(3) . .
C35 C23 C24 C25 177.6(10) . .
C36 C38 C52 C57 -0.2(5) . .
C36 C38 B1 C39 87.6(3) . .
C36 C38 B1 C41 -150.2(2) . .
C36 C38 B1 C44 -33.4(3) . .
C36 C46 C61 F8 41.5(5) . .
C36 C46 C61 F10 -73.7(4) . .
C36 C46 C61 F21 164.2(4) . .
C36 C46 C62 C57 0.0(5) . .
C37 C39 C49 C47 2.4(4) . .
C37 C39 B1 C38 88.1(3) . .
C37 C39 B1 C41 -34.2(4) . .
C37 C39 B1 C44 -149.9(3) . .
C37 C40 C51 C47 0.9(5) . .
C37 C40 C60 F13 176.5(4) . .
C37 C40 C60 F14 -64.3(4) . .
C37 C40 C60 F15 51.2(5) . .
C38 C36 C46 C61 178.4(3) . .
C38 C36 C46 C62 0.5(5) . .
C38 C52 C57 C62 0.7(6) . .
C38 C52 C57 C68 -177.0(4) . .
C39 C37 C40 C51 0.4(5) . .
C39 C37 C40 C60 -179.8(3) . .
C40 C37 C39 C49 -2.0(4) . .
C40 C37 C39 B1 -176.8(3) . .
C41 C42 C50 C54 0.3(4) . .
C41 C42 C50 C58 178.7(3) . .
C41 C43 C48 C54 1.0(4) . .
C41 C43 C48 C55 -175.2(3) . .
C42 C41 C43 C48 0.0(4) . .
C42 C41 B1 C38 -149.8(2) . .
C42 C41 B1 C39 -32.8(3) . .
C42 C41 B1 C44 87.8(3) . .
C42 C50 C54 C48 0.7(4) . .
C42 C50 C58 F6 -46.2(4) . .
C42 C50 C58 F17 76.2(5) . .
C42 C50 C58 F19 -161.6(3) . .
C43 C41 C42 C50 -0.6(4) . .
C43 C41 B1 C38 38.9(3) . .
C43 C41 B1 C39 155.9(2) . .
C43 C41 B1 C44 -83.5(3) . .
C43 C48 C54 C50 -1.3(4) . .
C43 C48 C55 F1 79.0(4) . .
C43 C48 C55 F2 -40.5(4) . .
C43 C48 C55 F3 -161.0(3) . .
C44 C45 C53 C63 178.7(3) . .
C44 C45 C53 C64 -0.4(5) . .
C44 C56 C65 C64 -0.9(5) . .
C44 C56 C65 C66 -179.8(4) . .
C45 C44 C56 C65 1.3(4) . .
C45 C44 B1 C38 -37.7(3) . .
C45 C44 B1 C39 -154.1(2) . .
C45 C44 B1 C41 84.5(3) . .
C45 C53 C63 F4 -65.0(4) . .
C45 C53 C63 F7 174.8(3) . .
C45 C53 C63 F9 54.3(4) . .
C45 C53 C64 C65 0.8(5) . .
C46 C36 C38 C52 -0.4(4) . .
C46 C36 C38 B1 -172.8(3) . .
C49 C39 B1 C38 -86.5(3) . .
C49 C39 B1 C41 151.3(3) . .
C49 C39 B1 C44 35.5(3) . .
C49 C47 C51 C40 -0.5(5) . .
C49 C47 C59 F5 -125.1(3) . .
C49 C47 C59 F11 120.6(4) . .
C49 C47 C59 F16 -1.2(6) . .
C51 C40 C60 F13 -3.6(6) . .
C51 C40 C60 F14 115.6(4) . .
C51 C40 C60 F15 -128.9(4) . .
C51 C47 C49 C39 -1.2(5) . .
C51 C47 C59 F5 55.1(5) . .
C51 C47 C59 F11 -59.2(5) . .
C51 C47 C59 F16 179.1(4) . .
C52 C38 B1 C39 -84.3(3) . .
C52 C38 B1 C41 37.9(3) . .
C52 C38 B1 C44 154.6(3) . .
C52 C57 C62 C46 -0.6(6) . .
C52 C57 C68 F20 -43.3(8) . .
C52 C57 C68 F23 -164.2(6) . .
C52 C57 C68 F24 69.1(7) . .
C53 C64 C65 C56 -0.2(5) . .
C53 C64 C65 C66 178.6(4) . .
C54 C48 C55 F1 -97.3(3) . .
C54 C48 C55 F2 143.2(3) . .
C54 C48 C55 F3 22.7(4) . .
C54 C50 C58 F6 132.3(3) . .
C54 C50 C58 F17 -105.4(4) . .
C54 C50 C58 F19 16.8(5) . .
C55 C48 C54 C50 174.9(3) . .
C56 C44 C45 C53 -0.7(4) . .
C56 C44 B1 C38 149.1(3) . .
C56 C44 B1 C39 32.7(3) . .
C56 C44 B1 C41 -88.6(3) . .
C56 C65 C66 F12 -46.9(6) . .
C56 C65 C66 F18 73.5(5) . .
C56 C65 C66 F22 -167.7(4) . .
C58 C50 C54 C48 -177.7(3) . .
C59 C47 C49 C39 179.1(3) . .
C59 C47 C51 C40 179.2(3) . .
C60 C40 C51 C47 -178.9(3) . .
C61 C46 C62 C57 -177.8(3) . .
C62 C46 C61 F8 -140.6(4) . .
C62 C46 C61 F10 104.2(4) . .
C62 C46 C61 F21 -17.9(5) . .
C62 C57 C68 F20 139.0(5) . .
C62 C57 C68 F23 18.1(9) . .
C62 C57 C68 F24 -108.5(6) . .
C63 C53 C64 C65 -178.3(3) . .
C64 C53 C63 F4 114.1(4) . .
C64 C53 C63 F7 -6.1(5) . .
C64 C53 C63 F9 -126.6(4) . .
C64 C65 C66 F12 134.3(4) . .
C64 C65 C66 F18 -105.3(5) . .
C64 C65 C66 F22 13.5(6) . .
C68 C57 C62 C46 177.1(5) . .
B1 C38 C52 C57 172.3(3) . .
B1 C39 C49 C47 177.3(3) . .
B1 C41 C42 C50 -172.4(3) . .
B1 C41 C43 C48 171.8(2) . .
B1 C44 C45 C53 -174.2(3) . .
B1 C44 C56 C65 174.8(3) . .
O67 C69 C70 C5 -22.8(11) . .
C69 O67 C71 C5 -0.2(16) . .
C70 C5 C71 O67 -14.5(19) . .
C71 C5 C70 C69 22.1(15) . .
C71 O67 C69 C70 14.7(11) . .

loop_
_smtbx_masks_void_nr
_smtbx_masks_void_average_x
_smtbx_masks_void_average_y
_smtbx_masks_void_average_z
_smtbx_masks_void_volume
_smtbx_masks_void_count_electrons
1 0.000 0.000 0.000 539.5 43.3
